data_1576116
loop_
_publ_author_name
'Hansen, Hannah M.'
'Zgrabik, Joshua C.'
'Zacher, 3rd, Peter A'
'Schuely, Jacob J.'
'Amano, Emily M.'
'Yang, Mai Yer'
'Unruh, Daniel K.'
'Zuin, Lucia'
'Keith, Jason M.'
'Daly, Scott R.'

_publ_section_title
;
 Direct measurement of covalent three-center, two-electron M-H-B bonding
 in Zr and Hf borohydrides using B K-edge XAS.
;
_journal_issue 47
_journal_name_full 'Chemical science'
_journal_page_first 22333
_journal_page_last 22347
_journal_paper_doi 10.1039/d5sc06254c
_journal_volume 16
_journal_year 2025
_chemical_formula_moiety 'C56 H48 B4 Zr, C7 H8'
_chemical_formula_sum 'C63 H56 B4 Zr'
_chemical_formula_weight 947.53
_space_group_crystal_system triclinic
_space_group_IT_number 2
_space_group_name_Hall '-P 1'
_space_group_name_H-M_alt 'P -1'
_atom_sites_solution_hydrogens geom
_audit_creation_date 2025-06-10
_audit_creation_method
;
Olex2 1.5
(compiled 2024.02.16 svn.r378c4104 for OlexSys, GUI svn.r6928)
;
_audit_update_record
;
2025-06-12 deposited with the CCDC.	2025-10-13 downloaded from the CCDC.
;
_cell_angle_alpha 111.2930(10)
_cell_angle_beta 91.3460(10)
_cell_angle_gamma 107.0270(10)
_cell_formula_units_Z 2
_cell_length_a 11.4439(5)
_cell_length_b 14.8148(6)
_cell_length_c 16.3854(5)
_cell_measurement_reflns_used 9922
_cell_measurement_temperature 100.00
_cell_measurement_theta_max 27.896
_cell_measurement_theta_min 2.425
_cell_volume 2448.46(17)
_computing_cell_refinement 'SAINT V8.40B (?, 2016)'
_computing_data_reduction 'SAINT V8.40B (?, 2016)'
_computing_molecular_graphics 'Olex2 1.5 (Dolomanov et al., 2009)'
_computing_publication_material 'Olex2 1.5 (Dolomanov et al., 2009)'
_computing_structure_refinement 'SHELXL 2019/3 (Sheldrick, 2015)'
_computing_structure_solution 'SHELXT 2018/2 (Sheldrick, 2018)'
_diffrn_ambient_temperature 100.00
_diffrn_measured_fraction_theta_full 1.000
_diffrn_measured_fraction_theta_max 1.000
_diffrn_measurement_device_type 'Bruker D8 VENTURE DUO'
_diffrn_radiation_type MoK\a
_diffrn_radiation_wavelength 0.71073
_diffrn_reflns_av_R_equivalents 0.0786
_diffrn_reflns_av_unetI/netI 0.0401
_diffrn_reflns_Laue_measured_fraction_full 1.000
_diffrn_reflns_Laue_measured_fraction_max 1.000
_diffrn_reflns_limit_h_max 14
_diffrn_reflns_limit_h_min -14
_diffrn_reflns_limit_k_max 18
_diffrn_reflns_limit_k_min -18
_diffrn_reflns_limit_l_max 21
_diffrn_reflns_limit_l_min -21
_diffrn_reflns_number 88255
_diffrn_reflns_point_group_measured_fraction_full 1.000
_diffrn_reflns_point_group_measured_fraction_max 1.000
_diffrn_reflns_theta_full 25.242
_diffrn_reflns_theta_max 27.102
_diffrn_reflns_theta_min 2.018
_exptl_absorpt_coefficient_mu 0.266
_exptl_absorpt_correction_T_max 0.7457
_exptl_absorpt_correction_T_min 0.7260
_exptl_absorpt_correction_type multi-scan
_exptl_absorpt_process_details
;
SADABS-2016/2 (Bruker,2016/2) was used for absorption correction.
wR2(int) was 0.1031 before and 0.0527 after correction.
The Ratio of minimum to maximum transmission is 0.9736.
The \l/2 correction factor is Not present.
;
_exptl_crystal_colour 'clear greenish yellow'
_exptl_crystal_colour_lustre clear
_exptl_crystal_colour_modifier greenish
_exptl_crystal_colour_primary yellow
_exptl_crystal_density_diffrn 1.285
_exptl_crystal_description block
_exptl_crystal_F_000 988
_exptl_crystal_preparation 'Salt metathesis'
_exptl_crystal_recrystallization_method 'Concentrated toluene solution vapor diffused with pentane'
_exptl_crystal_size_max 0.22
_exptl_crystal_size_mid 0.116
_exptl_crystal_size_min 0.093
_refine_diff_density_max 0.393
_refine_diff_density_min -0.712
_refine_diff_density_rms 0.061
_refine_ls_extinction_method none
_refine_ls_goodness_of_fit_ref 1.043
_refine_ls_hydrogen_treatment constr
_refine_ls_matrix_type full
_refine_ls_number_parameters 683
_refine_ls_number_reflns 10792
_refine_ls_number_restraints 261
_refine_ls_restrained_S_all 1.032
_refine_ls_R_factor_all 0.0548
_refine_ls_R_factor_gt 0.0395
_refine_ls_shift/su_max 0.002
_refine_ls_shift/su_mean 0.000
_refine_ls_structure_factor_coef Fsqd
_refine_ls_weighting_details 'w=1/[\s^2^(Fo^2^)+(0.0398P)^2^+1.9062P] where P=(Fo^2^+2Fc^2^)/3'
_refine_ls_weighting_scheme calc
_refine_ls_wR_factor_gt 0.0906
_refine_ls_wR_factor_ref 0.0985
_reflns_Friedel_coverage 0.000
_reflns_number_gt 8885
_reflns_number_total 10792
_reflns_threshold_expression 'I > 2\s(I)'
_cod_data_source_file d5sc06254c3.cif
_cod_data_source_block mo_dal24_07
_cod_depositor_comments 'Adding full bibliography for 1576111--1576117.cif.'
_cod_original_cell_volume 2448.45(17)
_cod_database_code 1576116
_shelx_shelxl_version_number 2019/3
_shelx_space_group_comment
;
The symmetry employed for this shelxl refinement is uniquely defined
by the following loop, which should always be used as a source of
symmetry information in preference to the above space-group names.
They are only intended as comments.
;
_shelx_estimated_absorpt_t_max 0.976
_shelx_estimated_absorpt_t_min 0.944
_olex2_refinement_description
;
1. Fixed Uiso
 At 1.2 times of:
  All C(H) groups
 At 1.5 times of:
  All B(H,H,H) groups, All C(H,H,H) groups
2. Restrained distances
 C57-C58 \\sim C57A-C58A
 with sigma of 0.02
 C58-C59 \\sim C58A-C59A
 with sigma of 0.02
 C58-C63 \\sim C58A-C63A
 with sigma of 0.02
 C59-C60 \\sim C59A-C60A
 with sigma of 0.02
 C60-C61 \\sim C60A-C61A
 with sigma of 0.02
 C61-C62 \\sim C61A-C62A
 with sigma of 0.02
 C62-C63 \\sim C62A-C63A
 with sigma of 0.02
 C57-C59 \\sim C57A-C59A
 with sigma of 0.04
 C57-C63 \\sim C57A-C63A
 with sigma of 0.04
 C58-C60 \\sim C58A-C60A
 with sigma of 0.04
 C58-C62 \\sim C58A-C62A
 with sigma of 0.04
 C59-C61 \\sim C59A-C61A
 with sigma of 0.04
 C59-C63 \\sim C59A-C63A
 with sigma of 0.04
 C60-C62 \\sim C60A-C62A
 with sigma of 0.04
 C61-C63 \\sim C61A-C63A
 with sigma of 0.04
3. Uiso/Uaniso restraints and constraints
C57 \\sim C58 \\sim C59 \\sim C60 \\sim C61 \\sim C62 \\sim C63 \\sim C57A
\\sim C58A \\sim C63A \\sim C62A \\sim C61A \\sim C60A \\sim C59A: within 2A
with sigma of 0.01 and sigma for terminal atoms of 0.02 within 2A
4. Rigid body (RIGU) restrains
 C57, C58, C59, C60, C61, C62, C63, C57A, C58A, C63A, C62A, C61A, C60A, C59A
 with sigma for 1-2 distances of 0.001 and sigma for 1-3 distances of 0.001
5. Others
 Sof(C57A)=Sof(H57D)=Sof(H57E)=Sof(H57F)=Sof(C58A)=Sof(C63A)=Sof(H63A)=
 Sof(C62A)=Sof(H62A)=Sof(C61A)=Sof(H61A)=Sof(C60A)=Sof(H60A)=Sof(C59A)=
 Sof(H59A)=1-FVAR(1)
 Sof(C57)=Sof(H57A)=Sof(H57B)=Sof(H57C)=Sof(C58)=Sof(C59)=Sof(H59)=Sof(C60)=
 Sof(H60)=Sof(C61)=Sof(H61)=Sof(C62)=Sof(H62)=Sof(C63)=Sof(H63)=FVAR(1)
6.a Aromatic/amide H refined with riding coordinates:
 C3(H3), C4(H4), C5(H5), C6(H6), C8(H8), C10(H10), C11(H11), C12(H12),
 C13(H13), C17(H17), C18(H18), C19(H19), C20(H20), C22(H22), C24(H24), C25(H25),
  C26(H26), C27(H27), C31(H31), C32(H32), C33(H33), C34(H34), C36(H36),
 C38(H38), C39(H39), C40(H40), C41(H41), C45(H45), C46(H46), C47(H47), C48(H48),
  C50(H50), C52(H52), C53(H53), C54(H54), C55(H55), C59(H59), C60(H60),
 C61(H61), C62(H62), C63(H63), C63A(H63A), C62A(H62A), C61A(H61A), C60A(H60A),
 C59A(H59A)
6.b Idealised Me refined as rotating group:
 B1(H1A,H1B,H1C), B2(H2A,H2B,H2C), B3(H3A,H3B,H3C), B4(H4A,H4B,H4C), C57(H57A,
 H57B,H57C), C57A(H57D,H57E,H57F)
;
_olex2_submission_special_instructions 'No special instructions were received'

loop_
_space_group_symop_operation_xyz
'x, y, z'
'-x, -y, -z'

loop_
_atom_site_label
_atom_site_type_symbol
_atom_site_fract_x
_atom_site_fract_y
_atom_site_fract_z
_atom_site_U_iso_or_equiv
_atom_site_adp_type
_atom_site_occupancy
_atom_site_site_symmetry_order
_atom_site_calc_flag
_atom_site_refinement_flags_posn
_atom_site_refinement_flags_adp
_atom_site_refinement_flags_occupancy
_atom_site_disorder_assembly
_atom_site_disorder_group
Zr1 Zr 0.40706(2) 0.30391(2) 0.66813(2) 0.02023(6) Uani 1 1 d . . . . .
C1 C 0.5535(2) 0.08835(17) 0.63064(14) 0.0265(5) Uani 1 1 d . . . . .
C2 C 0.5189(2) 0.02047(17) 0.67466(15) 0.0302(5) Uani 1 1 d . . . . .
C3 C 0.4221(2) 0.02076(18) 0.72834(16) 0.0334(5) Uani 1 1 d . . . . .
H3 H 0.379093 0.068455 0.735277 0.040 Uiso 1 1 calc R U . . .
C4 C 0.3903(3) -0.0459(2) 0.76976(18) 0.0437(6) Uani 1 1 d . . . . .
H4 H 0.325703 -0.044490 0.805090 0.052 Uiso 1 1 calc R U . . .
C5 C 0.4540(3) -0.1178(2) 0.7600(2) 0.0518(8) Uani 1 1 d . . . . .
H5 H 0.431229 -0.164361 0.788754 0.062 Uiso 1 1 calc R U . . .
C6 C 0.5464(3) -0.1206(2) 0.7105(2) 0.0485(7) Uani 1 1 d . . . . .
H6 H 0.588491 -0.168508 0.705483 0.058 Uiso 1 1 calc R U . . .
C7 C 0.5819(3) -0.05295(18) 0.66556(17) 0.0392(6) Uani 1 1 d . . . . .
C8 C 0.6789(3) -0.0540(2) 0.61533(18) 0.0454(7) Uani 1 1 d . . . . .
H8 H 0.721775 -0.101235 0.611144 0.054 Uiso 1 1 calc R U . . .
C9 C 0.7143(2) 0.0116(2) 0.57147(17) 0.0411(7) Uani 1 1 d . . . . .
C10 C 0.8181(3) 0.0144(2) 0.5229(2) 0.0565(9) Uani 1 1 d . . . . .
H10 H 0.864789 -0.029532 0.521284 0.068 Uiso 1 1 calc R U . . .
C11 C 0.8503(3) 0.0785(3) 0.4794(2) 0.0604(10) Uani 1 1 d . . . . .
H11 H 0.920468 0.080698 0.449364 0.072 Uiso 1 1 calc R U . . .
C12 C 0.7800(3) 0.1413(3) 0.47874(18) 0.0526(8) Uani 1 1 d . . . . .
H12 H 0.800302 0.183151 0.445463 0.063 Uiso 1 1 calc R U . . .
C13 C 0.6827(2) 0.1434(2) 0.52533(16) 0.0401(6) Uani 1 1 d . . . . .
H13 H 0.636811 0.186983 0.523905 0.048 Uiso 1 1 calc R U . . .
C14 C 0.6479(2) 0.08147(19) 0.57628(15) 0.0327(5) Uani 1 1 d . . . . .
C15 C 0.4225(2) 0.36065(16) 0.45333(14) 0.0244(4) Uani 1 1 d . . . . .
C16 C 0.5288(2) 0.37742(16) 0.41128(14) 0.0262(5) Uani 1 1 d . . . . .
C17 C 0.6496(2) 0.39346(18) 0.45116(16) 0.0332(5) Uani 1 1 d . . . . .
H17 H 0.660505 0.395762 0.509620 0.040 Uiso 1 1 calc R U . . .
C18 C 0.7497(2) 0.4055(2) 0.40764(18) 0.0387(6) Uani 1 1 d . . . . .
H18 H 0.828674 0.416153 0.436072 0.046 Uiso 1 1 calc R U . . .
C19 C 0.7366(3) 0.40233(19) 0.32038(18) 0.0395(6) Uani 1 1 d . . . . .
H19 H 0.806656 0.410381 0.290479 0.047 Uiso 1 1 calc R U . . .
C20 C 0.6249(2) 0.38787(18) 0.27945(17) 0.0349(6) Uani 1 1 d . . . . .
H20 H 0.617305 0.385621 0.220822 0.042 Uiso 1 1 calc R U . . .
C21 C 0.5177(2) 0.37589(16) 0.32296(15) 0.0286(5) Uani 1 1 d . . . . .
C22 C 0.4026(2) 0.36076(17) 0.28081(15) 0.0321(5) Uani 1 1 d . . . . .
H22 H 0.396277 0.360950 0.222963 0.039 Uiso 1 1 calc R U . . .
C23 C 0.2961(2) 0.34528(17) 0.32079(15) 0.0298(5) Uani 1 1 d . . . . .
C24 C 0.1782(2) 0.32919(19) 0.27700(17) 0.0376(6) Uani 1 1 d . . . . .
H24 H 0.171667 0.330670 0.219625 0.045 Uiso 1 1 calc R U . . .
C25 C 0.0751(3) 0.3118(2) 0.31610(18) 0.0414(6) Uani 1 1 d . . . . .
H25 H -0.002609 0.302105 0.286350 0.050 Uiso 1 1 calc R U . . .
C26 C 0.0832(2) 0.3080(2) 0.40082(17) 0.0381(6) Uani 1 1 d . . . . .
H26 H 0.010539 0.294678 0.427376 0.046 Uiso 1 1 calc R U . . .
C27 C 0.1939(2) 0.32333(18) 0.44473(16) 0.0316(5) Uani 1 1 d . . . . .
H27 H 0.196899 0.320433 0.501690 0.038 Uiso 1 1 calc R U . . .
C28 C 0.3061(2) 0.34366(16) 0.40799(14) 0.0263(5) Uani 1 1 d . . . . .
C29 C 0.06358(19) 0.21836(17) 0.70206(14) 0.0247(4) Uani 1 1 d . . . . .
C30 C -0.01025(19) 0.27975(17) 0.70101(14) 0.0248(4) Uani 1 1 d . . . . .
C31 C 0.0217(2) 0.35489(18) 0.66248(15) 0.0291(5) Uani 1 1 d . . . . .
H31 H 0.097080 0.366227 0.638674 0.035 Uiso 1 1 calc R U . . .
C32 C -0.0530(2) 0.41051(19) 0.65905(16) 0.0319(5) Uani 1 1 d . . . . .
H32 H -0.030128 0.458376 0.631577 0.038 Uiso 1 1 calc R U . . .
C33 C -0.1642(2) 0.39768(18) 0.69597(15) 0.0313(5) Uani 1 1 d . . . . .
H33 H -0.215660 0.436822 0.693359 0.038 Uiso 1 1 calc R U . . .
C34 C -0.1973(2) 0.32885(18) 0.73541(15) 0.0290(5) Uani 1 1 d . . . . .
H34 H -0.270633 0.322356 0.761870 0.035 Uiso 1 1 calc R U . . .
C35 C -0.12409(19) 0.26656(17) 0.73773(14) 0.0251(4) Uani 1 1 d . . . . .
C36 C -0.16056(19) 0.19210(17) 0.77397(14) 0.0262(5) Uani 1 1 d . . . . .
H36 H -0.233093 0.186039 0.801408 0.031 Uiso 1 1 calc R U . . .
C37 C -0.0935(2) 0.12709(17) 0.77078(14) 0.0259(5) Uani 1 1 d . . . . .
C38 C -0.1340(2) 0.04779(18) 0.80428(15) 0.0321(5) Uani 1 1 d . . . . .
H38 H -0.205999 0.041952 0.832374 0.038 Uiso 1 1 calc R U . . .
C39 C -0.0712(2) -0.0190(2) 0.79647(17) 0.0366(6) Uani 1 1 d . . . . .
H39 H -0.100029 -0.071456 0.818538 0.044 Uiso 1 1 calc R U . . .
C40 C 0.0372(2) -0.01110(19) 0.75557(16) 0.0344(5) Uani 1 1 d . . . . .
H40 H 0.079268 -0.059358 0.748847 0.041 Uiso 1 1 calc R U . . .
C41 C 0.0812(2) 0.06583(17) 0.72579(15) 0.0291(5) Uani 1 1 d . . . . .
H41 H 0.155207 0.071236 0.700119 0.035 Uiso 1 1 calc R U . . .
C42 C 0.0189(2) 0.13829(17) 0.73222(14) 0.0247(4) Uani 1 1 d . . . . .
C43 C 0.5371(2) 0.53682(16) 0.89439(13) 0.0232(4) Uani 1 1 d . . . . .
C44 C 0.4430(2) 0.56936(16) 0.93882(14) 0.0249(4) Uani 1 1 d . . . . .
C45 C 0.3143(2) 0.51674(18) 0.90579(15) 0.0281(5) Uani 1 1 d . . . . .
H45 H 0.290804 0.457567 0.852267 0.034 Uiso 1 1 calc R U . . .
C46 C 0.2247(2) 0.5490(2) 0.94886(16) 0.0337(5) Uani 1 1 d . . . . .
H46 H 0.140280 0.512459 0.924959 0.040 Uiso 1 1 calc R U . . .
C47 C 0.2565(3) 0.6370(2) 1.02927(17) 0.0379(6) Uani 1 1 d . . . . .
H47 H 0.193544 0.658997 1.059047 0.045 Uiso 1 1 calc R U . . .
C48 C 0.3772(3) 0.68960(19) 1.06346(16) 0.0354(6) Uani 1 1 d . . . . .
H48 H 0.397661 0.748539 1.117069 0.042 Uiso 1 1 calc R U . . .
C49 C 0.4742(2) 0.65825(17) 1.02059(14) 0.0287(5) Uani 1 1 d . . . . .
C50 C 0.5979(2) 0.71122(17) 1.05548(14) 0.0308(5) Uani 1 1 d . . . . .
H50 H 0.618413 0.770626 1.108714 0.037 Uiso 1 1 calc R U . . .
C51 C 0.6928(2) 0.68008(17) 1.01498(14) 0.0287(5) Uani 1 1 d . . . . .
C52 C 0.8198(2) 0.73447(19) 1.05122(16) 0.0363(6) Uani 1 1 d . . . . .
H52 H 0.840319 0.793883 1.104455 0.044 Uiso 1 1 calc R U . . .
C53 C 0.9117(2) 0.7037(2) 1.01176(17) 0.0383(6) Uani 1 1 d . . . . .
H53 H 0.995478 0.741438 1.037024 0.046 Uiso 1 1 calc R U . . .
C54 C 0.8824(2) 0.61466(19) 0.93246(16) 0.0344(5) Uani 1 1 d . . . . .
H54 H 0.946818 0.592453 0.905076 0.041 Uiso 1 1 calc R U . . .
C55 C 0.7622(2) 0.56085(18) 0.89539(15) 0.0282(5) Uani 1 1 d . . . . .
H55 H 0.744743 0.501537 0.842298 0.034 Uiso 1 1 calc R U . . .
C56 C 0.6621(2) 0.59073(16) 0.93371(14) 0.0246(4) Uani 1 1 d . . . . .
B1 B 0.4922(2) 0.17420(19) 0.64560(16) 0.0245(5) Uani 1 1 d . . . . .
H1A H 0.397119 0.139743 0.595801 0.037 Uiso 1 1 calc R U . . .
H1B H 0.561007 0.243966 0.631863 0.037 Uiso 1 1 calc R U . . .
H1C H 0.471586 0.204388 0.720552 0.037 Uiso 1 1 calc R U . . .
B2 B 0.4264(2) 0.34855(19) 0.54509(16) 0.0243(5) Uani 1 1 d . . . . .
H2A H 0.384945 0.259598 0.532933 0.036 Uiso 1 1 calc R U . . .
H2B H 0.365913 0.394692 0.590977 0.036 Uiso 1 1 calc R U . . .
H2C H 0.531273 0.382151 0.581108 0.036 Uiso 1 1 calc R U . . .
B3 B 0.1998(2) 0.24715(19) 0.68074(16) 0.0256(5) Uani 1 1 d . . . . .
H3A H 0.201058 0.198988 0.604172 0.038 Uiso 1 1 calc R U . . .
H3B H 0.264106 0.227441 0.726233 0.038 Uiso 1 1 calc R U . . .
H3C H 0.238146 0.336961 0.695581 0.038 Uiso 1 1 calc R U . . .
B4 B 0.4978(2) 0.44261(18) 0.80198(15) 0.0235(5) Uani 1 1 d . . . . .
H4A H 0.588544 0.430757 0.770531 0.035 Uiso 1 1 calc R U . . .
H4B H 0.434981 0.458937 0.752848 0.035 Uiso 1 1 calc R U . . .
H4C H 0.440221 0.366760 0.812537 0.035 Uiso 1 1 calc R U . . .
C57 C 0.6846(3) 0.8674(3) 0.9244(2) 0.0552(8) Uani 0.956(2) 1 d D U P A 1
H57A H 0.603182 0.835263 0.937140 0.083 Uiso 0.956(2) 1 calc R U P A 1
H57B H 0.742549 0.834259 0.935097 0.083 Uiso 0.956(2) 1 calc R U P A 1
H57C H 0.678058 0.859817 0.862301 0.083 Uiso 0.956(2) 1 calc R U P A 1
C58 C 0.7305(3) 0.9791(2) 0.98334(19) 0.0449(6) Uani 0.956(2) 1 d D U P A 1
C59 C 0.6609(3) 1.0433(3) 0.9853(2) 0.0486(6) Uani 0.956(2) 1 d D U P A 1
H59 H 0.582409 1.015374 0.949581 0.058 Uiso 0.956(2) 1 calc R U P A 1
C60 C 0.7043(3) 1.1462(3) 1.0382(2) 0.0528(7) Uani 0.956(2) 1 d D U P A 1
H60 H 0.655345 1.188154 1.038598 0.063 Uiso 0.956(2) 1 calc R U P A 1
C61 C 0.8184(3) 1.1890(3) 1.0906(2) 0.0572(7) Uani 0.956(2) 1 d D U P A 1
H61 H 0.848728 1.259886 1.127220 0.069 Uiso 0.956(2) 1 calc R U P A 1
C62 C 0.8866(3) 1.1258(3) 1.0879(2) 0.0545(7) Uani 0.956(2) 1 d D U P A 1
H62 H 0.965632 1.153928 1.122965 0.065 Uiso 0.956(2) 1 calc R U P A 1
C63 C 0.8429(3) 1.0219(3) 1.0352(2) 0.0462(6) Uani 0.956(2) 1 d D U P A 1
H63 H 0.891915 0.980115 1.035380 0.055 Uiso 0.956(2) 1 calc R U P A 1
C57A C 0.772(4) 1.147(5) 1.067(6) 0.054(3) Uani 0.044(2) 1 d D U P A -1
H57D H 0.827652 1.115800 1.084004 0.081 Uiso 0.044(2) 1 calc R U P A -1
H57E H 0.774450 1.209663 1.116428 0.081 Uiso 0.044(2) 1 calc R U P A -1
H57F H 0.798032 1.163740 1.015952 0.081 Uiso 0.044(2) 1 calc R U P A -1
C58A C 0.642(3) 1.073(3) 1.042(5) 0.051(3) Uani 0.044(2) 1 d D U P A -1
C63A C 0.626(4) 0.969(4) 1.007(4) 0.051(3) Uani 0.044(2) 1 d D U P A -1
H63A H 0.694539 0.945746 1.006265 0.061 Uiso 0.044(2) 1 calc R U P A -1
C62A C 0.508(4) 0.900(3) 0.972(5) 0.051(5) Uani 0.044(2) 1 d D U P A -1
H62A H 0.496684 0.829211 0.943889 0.061 Uiso 0.044(2) 1 calc R U P A -1
C61A C 0.407(4) 0.933(4) 0.977(5) 0.051(5) Uani 0.044(2) 1 d D U P A -1
H61A H 0.326422 0.883962 0.957034 0.061 Uiso 0.044(2) 1 calc R U P A -1
C60A C 0.422(4) 1.037(4) 1.011(5) 0.051(5) Uani 0.044(2) 1 d D U P A -1
H60A H 0.352175 1.059668 1.017562 0.062 Uiso 0.044(2) 1 calc R U P A -1
C59A C 0.540(4) 1.106(4) 1.037(5) 0.052(3) Uani 0.044(2) 1 d D U P A -1
H59A H 0.552563 1.176051 1.050468 0.062 Uiso 0.044(2) 1 calc R U P A -1

loop_
_atom_site_aniso_label
_atom_site_aniso_U_11
_atom_site_aniso_U_22
_atom_site_aniso_U_33
_atom_site_aniso_U_23
_atom_site_aniso_U_13
_atom_site_aniso_U_12
Zr1 0.01893(10) 0.02267(11) 0.02015(10) 0.00956(8) 0.00489(7) 0.00646(7)
C1 0.0256(11) 0.0262(11) 0.0231(11) 0.0035(9) -0.0014(9) 0.0096(9)
C2 0.0357(13) 0.0209(11) 0.0282(12) 0.0036(9) -0.0059(10) 0.0094(9)
C3 0.0377(13) 0.0247(11) 0.0346(13) 0.0113(10) -0.0002(10) 0.0061(10)
C4 0.0502(16) 0.0337(14) 0.0402(15) 0.0162(12) -0.0033(12) 0.0019(12)
C5 0.068(2) 0.0258(13) 0.0548(18) 0.0190(13) -0.0150(16) 0.0022(13)
C6 0.0616(19) 0.0241(13) 0.0521(17) 0.0079(12) -0.0154(15) 0.0132(13)
C7 0.0467(15) 0.0231(12) 0.0374(14) -0.0001(10) -0.0128(11) 0.0131(11)
C8 0.0447(16) 0.0321(14) 0.0443(15) -0.0094(12) -0.0113(12) 0.0232(12)
C9 0.0328(13) 0.0367(14) 0.0334(13) -0.0123(11) -0.0061(10) 0.0157(11)
C10 0.0312(14) 0.0534(18) 0.0501(18) -0.0227(15) -0.0053(13) 0.0192(13)
C11 0.0355(16) 0.068(2) 0.0431(17) -0.0119(16) 0.0108(13) 0.0090(15)
C12 0.0347(15) 0.0643(19) 0.0301(14) -0.0019(13) 0.0067(11) 0.0009(14)
C13 0.0320(13) 0.0493(16) 0.0266(12) 0.0039(11) 0.0052(10) 0.0090(12)
C14 0.0243(11) 0.0361(13) 0.0243(11) -0.0034(10) -0.0020(9) 0.0101(10)
C15 0.0291(11) 0.0213(10) 0.0224(10) 0.0085(8) 0.0054(9) 0.0073(9)
C16 0.0315(12) 0.0199(10) 0.0258(11) 0.0096(9) 0.0054(9) 0.0052(9)
C17 0.0318(13) 0.0344(13) 0.0305(12) 0.0118(10) 0.0087(10) 0.0074(10)
C18 0.0303(13) 0.0377(14) 0.0430(14) 0.0134(11) 0.0112(11) 0.0063(11)
C19 0.0425(15) 0.0308(13) 0.0447(15) 0.0160(11) 0.0231(12) 0.0082(11)
C20 0.0480(15) 0.0261(12) 0.0340(13) 0.0159(10) 0.0175(11) 0.0109(11)
C21 0.0392(13) 0.0194(10) 0.0292(12) 0.0130(9) 0.0121(10) 0.0073(9)
C22 0.0475(15) 0.0262(11) 0.0267(11) 0.0160(10) 0.0069(10) 0.0102(10)
C23 0.0389(13) 0.0232(11) 0.0280(11) 0.0127(9) 0.0012(10) 0.0078(10)
C24 0.0469(15) 0.0341(13) 0.0353(13) 0.0194(11) -0.0029(11) 0.0112(11)
C25 0.0365(14) 0.0406(14) 0.0474(16) 0.0191(12) -0.0069(12) 0.0111(12)
C26 0.0322(13) 0.0413(14) 0.0424(14) 0.0192(12) 0.0056(11) 0.0105(11)
C27 0.0313(12) 0.0339(12) 0.0314(12) 0.0152(10) 0.0044(10) 0.0098(10)
C28 0.0330(12) 0.0205(10) 0.0262(11) 0.0108(9) 0.0040(9) 0.0078(9)
C29 0.0206(10) 0.0264(11) 0.0209(10) 0.0036(8) 0.0040(8) 0.0055(8)
C30 0.0194(10) 0.0280(11) 0.0227(10) 0.0066(9) 0.0042(8) 0.0054(9)
C31 0.0235(11) 0.0316(12) 0.0313(12) 0.0127(10) 0.0078(9) 0.0068(9)
C32 0.0304(12) 0.0344(13) 0.0332(12) 0.0164(10) 0.0074(10) 0.0095(10)
C33 0.0261(12) 0.0348(13) 0.0328(12) 0.0109(10) 0.0048(9) 0.0123(10)
C34 0.0201(11) 0.0360(12) 0.0276(11) 0.0082(10) 0.0051(9) 0.0095(9)
C35 0.0198(10) 0.0280(11) 0.0218(10) 0.0051(9) 0.0034(8) 0.0052(9)
C36 0.0188(10) 0.0317(12) 0.0218(10) 0.0067(9) 0.0033(8) 0.0038(9)
C37 0.0229(11) 0.0271(11) 0.0216(10) 0.0071(9) 0.0035(8) 0.0024(9)
C38 0.0272(12) 0.0366(13) 0.0307(12) 0.0157(10) 0.0068(9) 0.0041(10)
C39 0.0379(14) 0.0358(13) 0.0387(14) 0.0206(11) 0.0073(11) 0.0076(11)
C40 0.0365(13) 0.0323(13) 0.0376(13) 0.0159(11) 0.0071(10) 0.0126(11)
C41 0.0279(12) 0.0291(11) 0.0285(11) 0.0096(9) 0.0077(9) 0.0085(9)
C42 0.0218(10) 0.0263(11) 0.0208(10) 0.0057(8) 0.0031(8) 0.0046(9)
C43 0.0305(11) 0.0229(10) 0.0196(10) 0.0122(8) 0.0058(8) 0.0080(9)
C44 0.0326(12) 0.0256(11) 0.0219(10) 0.0141(9) 0.0063(9) 0.0107(9)
C45 0.0340(12) 0.0323(12) 0.0232(11) 0.0147(9) 0.0094(9) 0.0128(10)
C46 0.0349(13) 0.0424(14) 0.0314(12) 0.0197(11) 0.0115(10) 0.0161(11)
C47 0.0456(15) 0.0450(15) 0.0354(13) 0.0195(12) 0.0203(11) 0.0261(12)
C48 0.0500(16) 0.0329(13) 0.0284(12) 0.0122(10) 0.0140(11) 0.0196(12)
C49 0.0412(13) 0.0286(11) 0.0228(11) 0.0141(9) 0.0108(9) 0.0148(10)
C50 0.0462(14) 0.0258(11) 0.0203(11) 0.0091(9) 0.0060(10) 0.0111(10)
C51 0.0382(13) 0.0257(11) 0.0210(10) 0.0106(9) 0.0023(9) 0.0066(10)
C52 0.0415(14) 0.0329(13) 0.0258(12) 0.0096(10) -0.0048(10) 0.0024(11)
C53 0.0303(13) 0.0421(14) 0.0356(13) 0.0156(11) -0.0049(10) 0.0017(11)
C54 0.0308(13) 0.0404(14) 0.0329(13) 0.0161(11) 0.0021(10) 0.0104(11)
C55 0.0303(12) 0.0295(11) 0.0237(11) 0.0115(9) 0.0014(9) 0.0067(9)
C56 0.0304(11) 0.0239(10) 0.0214(10) 0.0124(9) 0.0018(9) 0.0071(9)
B1 0.0227(12) 0.0273(12) 0.0234(12) 0.0099(10) 0.0040(9) 0.0080(10)
B2 0.0242(12) 0.0266(12) 0.0232(12) 0.0112(10) 0.0048(9) 0.0076(10)
B3 0.0224(12) 0.0268(12) 0.0265(12) 0.0095(10) 0.0062(10) 0.0071(10)
B4 0.0239(12) 0.0258(12) 0.0226(12) 0.0114(10) 0.0039(9) 0.0078(10)
C57 0.063(2) 0.0556(15) 0.0488(17) 0.0298(13) 0.0044(14) 0.0095(14)
C58 0.0436(14) 0.0586(14) 0.0389(13) 0.0289(11) 0.0098(10) 0.0124(11)
C59 0.0415(15) 0.0652(14) 0.0476(16) 0.0331(12) 0.0081(12) 0.0147(12)
C60 0.0552(16) 0.0633(15) 0.0535(16) 0.0347(13) 0.0164(13) 0.0226(14)
C61 0.0581(17) 0.0579(18) 0.0558(19) 0.0276(15) 0.0108(13) 0.0119(13)
C62 0.0448(16) 0.0589(15) 0.0566(17) 0.0265(13) 0.0050(13) 0.0073(12)
C63 0.0404(14) 0.0608(14) 0.0445(15) 0.0286(12) 0.0097(11) 0.0156(12)
C57A 0.050(4) 0.063(4) 0.053(5) 0.030(4) 0.010(4) 0.013(4)
C58A 0.049(3) 0.062(4) 0.049(5) 0.031(4) 0.010(4) 0.015(3)
C63A 0.049(4) 0.062(3) 0.048(5) 0.031(4) 0.009(5) 0.014(4)
C62A 0.049(5) 0.061(5) 0.051(9) 0.033(7) 0.008(6) 0.014(4)
C61A 0.050(5) 0.062(6) 0.051(10) 0.035(7) 0.010(7) 0.015(5)
C60A 0.049(4) 0.062(6) 0.052(9) 0.034(7) 0.009(6) 0.015(5)
C59A 0.049(4) 0.063(5) 0.052(6) 0.033(5) 0.011(5) 0.015(4)

loop_
_atom_type_symbol
_atom_type_description
_atom_type_scat_dispersion_real
_atom_type_scat_dispersion_imag
_atom_type_scat_source
C C 0.0033 0.0016 'International Tables Vol C Tables 4.2.6.8 and 6.1.1.4'
H H 0.0000 0.0000 'International Tables Vol C Tables 4.2.6.8 and 6.1.1.4'
B B 0.0013 0.0007 'International Tables Vol C Tables 4.2.6.8 and 6.1.1.4'
Zr Zr -2.9673 0.5597 'International Tables Vol C Tables 4.2.6.8 and 6.1.1.4'

loop_
_geom_angle_atom_site_label_1
_geom_angle_atom_site_label_2
_geom_angle_atom_site_label_3
_geom_angle
_geom_angle_site_symmetry_1
_geom_angle_site_symmetry_3
_geom_angle_publ_flag
B1 Zr1 B2 107.69(9) . . ?
B1 Zr1 B4 111.43(9) . . ?
B1 Zr1 H4A 91.8 . . ?
B2 Zr1 B4 113.17(9) . . ?
B2 Zr1 H4A 101.6 . . ?
B3 Zr1 B1 110.27(9) . . ?
B3 Zr1 B2 109.03(9) . . ?
B3 Zr1 B4 105.23(9) . . ?
B3 Zr1 H4A 133.7 . . ?
B4 Zr1 H4A 29.0 . . ?
C2 C1 C14 119.5(2) . . ?
C2 C1 B1 120.1(2) . . ?
C14 C1 B1 120.4(2) . . ?
C1 C2 C3 122.6(2) . . ?
C1 C2 C7 119.6(2) . . ?
C3 C2 C7 117.8(2) . . ?
C2 C3 H3 119.3 . . ?
C4 C3 C2 121.4(2) . . ?
C4 C3 H3 119.3 . . ?
C3 C4 H4 120.0 . . ?
C3 C4 C5 119.9(3) . . ?
C5 C4 H4 120.0 . . ?
C4 C5 H5 119.6 . . ?
C6 C5 C4 120.8(3) . . ?
C6 C5 H5 119.6 . . ?
C5 C6 H6 119.5 . . ?
C5 C6 C7 121.1(3) . . ?
C7 C6 H6 119.5 . . ?
C6 C7 C2 119.0(3) . . ?
C8 C7 C2 119.5(3) . . ?
C8 C7 C6 121.5(3) . . ?
C7 C8 H8 119.0 . . ?
C9 C8 C7 122.0(2) . . ?
C9 C8 H8 119.0 . . ?
C8 C9 C10 122.4(3) . . ?
C8 C9 C14 119.0(2) . . ?
C14 C9 C10 118.6(3) . . ?
C9 C10 H10 119.3 . . ?
C11 C10 C9 121.4(3) . . ?
C11 C10 H10 119.3 . . ?
C10 C11 H11 120.0 . . ?
C10 C11 C12 119.9(3) . . ?
C12 C11 H11 120.0 . . ?
C11 C12 H12 119.5 . . ?
C13 C12 C11 121.0(3) . . ?
C13 C12 H12 119.5 . . ?
C12 C13 H13 119.1 . . ?
C12 C13 C14 121.8(3) . . ?
C14 C13 H13 119.1 . . ?
C1 C14 C9 120.3(2) . . ?
C1 C14 C13 122.6(2) . . ?
C13 C14 C9 117.1(2) . . ?
C16 C15 C28 119.25(19) . . ?
C16 C15 B2 122.2(2) . . ?
C28 C15 B2 118.28(19) . . ?
C15 C16 C17 123.2(2) . . ?
C15 C16 C21 120.0(2) . . ?
C17 C16 C21 116.8(2) . . ?
C16 C17 H17 119.0 . . ?
C18 C17 C16 121.9(2) . . ?
C18 C17 H17 119.0 . . ?
C17 C18 H18 119.8 . . ?
C17 C18 C19 120.4(3) . . ?
C19 C18 H18 119.8 . . ?
C18 C19 H19 119.8 . . ?
C20 C19 C18 120.3(2) . . ?
C20 C19 H19 119.8 . . ?
C19 C20 H20 119.5 . . ?
C19 C20 C21 121.1(2) . . ?
C21 C20 H20 119.5 . . ?
C20 C21 C16 119.4(2) . . ?
C22 C21 C16 119.4(2) . . ?
C22 C21 C20 121.1(2) . . ?
C21 C22 H22 118.9 . . ?
C21 C22 C23 122.1(2) . . ?
C23 C22 H22 118.9 . . ?
C22 C23 C24 121.8(2) . . ?
C22 C23 C28 118.7(2) . . ?
C24 C23 C28 119.5(2) . . ?
C23 C24 H24 119.5 . . ?
C25 C24 C23 121.0(2) . . ?
C25 C24 H24 119.5 . . ?
C24 C25 H25 120.0 . . ?
C24 C25 C26 120.1(2) . . ?
C26 C25 H25 120.0 . . ?
C25 C26 H26 119.7 . . ?
C27 C26 C25 120.6(2) . . ?
C27 C26 H26 119.7 . . ?
C26 C27 H27 118.9 . . ?
C26 C27 C28 122.1(2) . . ?
C28 C27 H27 118.9 . . ?
C15 C28 C23 120.5(2) . . ?
C15 C28 C27 122.8(2) . . ?
C27 C28 C23 116.7(2) . . ?
C30 C29 B3 120.2(2) . . ?
C42 C29 C30 119.18(19) . . ?
C42 C29 B3 120.2(2) . . ?
C29 C30 C31 122.68(19) . . ?
C29 C30 C35 120.2(2) . . ?
C31 C30 C35 117.1(2) . . ?
C30 C31 H31 119.1 . . ?
C32 C31 C30 121.8(2) . . ?
C32 C31 H31 119.1 . . ?
C31 C32 H32 119.7 . . ?
C31 C32 C33 120.6(2) . . ?
C33 C32 H32 119.7 . . ?
C32 C33 H33 120.1 . . ?
C34 C33 C32 119.8(2) . . ?
C34 C33 H33 120.1 . . ?
C33 C34 H34 119.3 . . ?
C33 C34 C35 121.4(2) . . ?
C35 C34 H34 119.3 . . ?
C34 C35 C30 119.1(2) . . ?
C36 C35 C30 119.1(2) . . ?
C36 C35 C34 121.8(2) . . ?
C35 C36 H36 119.2 . . ?
C37 C36 C35 121.6(2) . . ?
C37 C36 H36 119.2 . . ?
C36 C37 C38 121.5(2) . . ?
C36 C37 C42 119.5(2) . . ?
C38 C37 C42 119.0(2) . . ?
C37 C38 H38 119.5 . . ?
C39 C38 C37 121.0(2) . . ?
C39 C38 H38 119.5 . . ?
C38 C39 H39 119.8 . . ?
C38 C39 C40 120.5(2) . . ?
C40 C39 H39 119.8 . . ?
C39 C40 H40 119.9 . . ?
C41 C40 C39 120.2(2) . . ?
C41 C40 H40 119.9 . . ?
C40 C41 H41 119.1 . . ?
C40 C41 C42 121.8(2) . . ?
C42 C41 H41 119.1 . . ?
C29 C42 C37 120.1(2) . . ?
C29 C42 C41 122.4(2) . . ?
C41 C42 C37 117.5(2) . . ?
C44 C43 C56 118.82(19) . . ?
C44 C43 B4 118.29(19) . . ?
C56 C43 B4 122.88(19) . . ?
C43 C44 C45 122.5(2) . . ?
C43 C44 C49 120.5(2) . . ?
C45 C44 C49 117.0(2) . . ?
C44 C45 H45 119.0 . . ?
C46 C45 C44 121.9(2) . . ?
C46 C45 H45 119.0 . . ?
C45 C46 H46 119.7 . . ?
C45 C46 C47 120.5(2) . . ?
C47 C46 H46 119.7 . . ?
C46 C47 H47 120.1 . . ?
C48 C47 C46 119.8(2) . . ?
C48 C47 H47 120.1 . . ?
C47 C48 H48 119.3 . . ?
C47 C48 C49 121.5(2) . . ?
C49 C48 H48 119.3 . . ?
C48 C49 C44 119.2(2) . . ?
C50 C49 C44 119.0(2) . . ?
C50 C49 C48 121.8(2) . . ?
C49 C50 H50 118.9 . . ?
C49 C50 C51 122.2(2) . . ?
C51 C50 H50 118.9 . . ?
C50 C51 C52 122.0(2) . . ?
C50 C51 C56 119.0(2) . . ?
C52 C51 C56 119.0(2) . . ?
C51 C52 H52 119.1 . . ?
C53 C52 C51 121.8(2) . . ?
C53 C52 H52 119.1 . . ?
C52 C53 H53 120.1 . . ?
C52 C53 C54 119.7(2) . . ?
C54 C53 H53 120.1 . . ?
C53 C54 H54 119.8 . . ?
C55 C54 C53 120.3(2) . . ?
C55 C54 H54 119.8 . . ?
C54 C55 H55 118.9 . . ?
C54 C55 C56 122.2(2) . . ?
C56 C55 H55 118.9 . . ?
C43 C56 C51 120.4(2) . . ?
C43 C56 C55 122.5(2) . . ?
C55 C56 C51 117.0(2) . . ?
Zr1 B1 H1A 71.7 . . ?
Zr1 B1 H1B 69.1 . . ?
Zr1 B1 H1C 70.8 . . ?
C1 B1 Zr1 178.45(17) . . ?
C1 B1 H1A 109.5 . . ?
C1 B1 H1B 109.5 . . ?
C1 B1 H1C 109.5 . . ?
H1A B1 H1B 109.5 . . ?
H1A B1 H1C 109.5 . . ?
H1B B1 H1C 109.5 . . ?
Zr1 B2 H2A 61.5 . . ?
Zr1 B2 H2B 72.5 . . ?
Zr1 B2 H2C 78.0 . . ?
C15 B2 Zr1 170.38(17) . . ?
C15 B2 H2A 109.5 . . ?
C15 B2 H2B 109.5 . . ?
C15 B2 H2C 109.5 . . ?
H2A B2 H2B 109.5 . . ?
H2A B2 H2C 109.5 . . ?
H2B B2 H2C 109.5 . . ?
Zr1 B3 H3A 77.9 . . ?
Zr1 B3 H3B 67.1 . . ?
Zr1 B3 H3C 66.9 . . ?
C29 B3 Zr1 172.67(17) . . ?
C29 B3 H3A 109.5 . . ?
C29 B3 H3B 109.5 . . ?
C29 B3 H3C 109.5 . . ?
H3A B3 H3B 109.5 . . ?
H3A B3 H3C 109.5 . . ?
H3B B3 H3C 109.5 . . ?
Zr1 B4 H4A 79.7 . . ?
Zr1 B4 H4B 64.9 . . ?
Zr1 B4 H4C 67.4 . . ?
C43 B4 Zr1 170.69(17) . . ?
C43 B4 H4A 109.5 . . ?
C43 B4 H4B 109.5 . . ?
C43 B4 H4C 109.5 . . ?
H4A B4 H4B 109.5 . . ?
H4A B4 H4C 109.5 . . ?
H4B B4 H4C 109.5 . . ?
H57A C57 H57B 109.5 . . ?
H57A C57 H57C 109.5 . . ?
H57B C57 H57C 109.5 . . ?
C58 C57 H57A 109.5 . . ?
C58 C57 H57B 109.5 . . ?
C58 C57 H57C 109.5 . . ?
C58 C57 C63A 40.4(13) . . ?
C63A C57 H57A 69.6 . . ?
C63A C57 H57B 130.1 . . ?
C63A C57 H57C 117.8 . . ?
C57 C58 C58A 131.1(12) . . ?
C59 C58 C57 121.2(3) . . ?
C59 C58 C58A 26(2) . . ?
C63 C58 C57 121.0(3) . . ?
C63 C58 C59 117.8(3) . . ?
C63 C58 C58A 103.2(14) . . ?
C63A C58 C57 88(2) . . ?
C63A C58 C59 55(2) . . ?
C63A C58 C63 129(3) . . ?
C63A C58 C58A 45.0(18) . . ?
C58 C59 H59 119.4 . . ?
C58 C59 C57A 91(2) . . ?
C58 C59 C59A 149(2) . . ?
C60 C59 C58 121.1(3) . . ?
C60 C59 H59 119.4 . . ?
C60 C59 C57A 30(2) . . ?
C60 C59 C59A 63.3(14) . . ?
C57A C59 H59 149.4 . . ?
C57A C59 C59A 87(2) . . ?
C58A C59 C58 111(3) . . ?
C58A C59 H59 102.4 . . ?
C58A C59 C60 55(3) . . ?
C58A C59 C57A 60(3) . . ?
C58A C59 C63A 78(4) . . ?
C58A C59 C59A 43(3) . . ?
C63A C59 C58 56(2) . . ?
C63A C59 H59 85.4 . . ?
C63A C59 C60 129(3) . . ?
C63A C59 C57A 112(3) . . ?
C63A C59 C59A 96(3) . . ?
C59A C59 H59 65.3 . . ?
C59 C60 H60 119.6 . . ?
C59 C60 C61 120.7(3) . . ?
C59 C60 C59A 73.4(17) . . ?
C61 C60 H60 119.6 . . ?
C61 C60 C59A 146(2) . . ?
C57A C60 C59 98(4) . . ?
C57A C60 H60 141.5 . . ?
C57A C60 C61 23(4) . . ?
C57A C60 C58A 96(5) . . ?
C57A C60 C59A 139(5) . . ?
C58A C60 C59 42(3) . . ?
C58A C60 H60 108.0 . . ?
C58A C60 C61 116(3) . . ?
C58A C60 C59A 51.2(19) . . ?
C59A C60 H60 56.9 . . ?
C60 C61 H61 121.1 . . ?
C62 C61 C60 117.9(3) . . ?
C62 C61 H61 121.1 . . ?
C57A C61 C60 32(7) . . ?
C57A C61 H61 150.5 . . ?
C57A C61 C62 87(6) . . ?
C61 C62 H62 119.2 . . ?
C61 C62 C63 121.6(3) . . ?
C61 C62 C57A 26(2) . . ?
C63 C62 H62 119.2 . . ?
C63 C62 C57A 95(2) . . ?
C57A C62 H62 145.2 . . ?
C58 C63 C62 120.9(3) . . ?
C58 C63 H63 119.6 . . ?
C62 C63 H63 119.6 . . ?
C59 C57A H57D 103.5 . . ?
C59 C57A H57E 137.6 . . ?
C59 C57A H57F 82.8 . . ?
C60 C57A C59 51(3) . . ?
C60 C57A C62 163(8) . . ?
C60 C57A H57D 154.7 . . ?
C60 C57A H57E 91.9 . . ?
C60 C57A H57F 74.1 . . ?
C60 C57A C58A 48(3) . . ?
C61 C57A C59 168(10) . . ?
C61 C57A C60 125(10) . . ?
C61 C57A C62 66(5) . . ?
C61 C57A H57D 80.2 . . ?
C61 C57A H57E 48.1 . . ?
C61 C57A H57F 85.1 . . ?
C61 C57A C58A 157(9) . . ?
C62 C57A C59 114(4) . . ?
C62 C57A H57D 18.2 . . ?
C62 C57A H57E 104.7 . . ?
C62 C57A H57F 95.7 . . ?
C62 C57A C58A 127(4) . . ?
H57D C57A H57E 109.5 . . ?
H57D C57A H57F 109.5 . . ?
H57E C57A H57F 109.5 . . ?
C58A C57A C59 32(3) . . ?
C58A C57A H57D 109.5 . . ?
C58A C57A H57E 109.5 . . ?
C58A C57A H57F 109.5 . . ?
C59 C58A C58 42(2) . . ?
C59 C58A C60 83(5) . . ?
C59 C58A C57A 88(5) . . ?
C59 C58A C63A 61(4) . . ?
C59 C58A C59A 110(6) . . ?
C60 C58A C58 100(4) . . ?
C60 C58A C57A 36(3) . . ?
C60 C58A C63A 139(6) . . ?
C60 C58A C59A 90(3) . . ?
C57A C58A C58 81(3) . . ?
C63A C58A C58 40(2) . . ?
C63A C58A C57A 118(3) . . ?
C63A C58A C59A 119(2) . . ?
C59A C58A C58 147(4) . . ?
C59A C58A C57A 121(3) . . ?
C57 C63A H63A 43.2 . . ?
C58 C63A C57 51.1(19) . . ?
C58 C63A C58A 95(4) . . ?
C58 C63A H63A 37.4 . . ?
C58 C63A C62A 136(5) . . ?
C59 C63A C57 104(4) . . ?
C59 C63A C58 69(3) . . ?
C59 C63A C58A 41(3) . . ?
C59 C63A H63A 105.5 . . ?
C59 C63A C62A 119(4) . . ?
C58A C63A C57 143(5) . . ?
C58A C63A H63A 120.4 . . ?
C58A C63A C62A 119(2) . . ?
C62A C63A C57 87(3) . . ?
C62A C63A H63A 120.4 . . ?
C63A C62A H62A 119.5 . . ?
C61A C62A C63A 121(2) . . ?
C61A C62A H62A 119.5 . . ?
C62A C61A H61A 119.9 . . ?
C62A C61A C60A 120(2) . . ?
C60A C61A H61A 119.9 . . ?
C61A C60A H60A 120.7 . . ?
C59A C60A C61A 119(2) . . ?
C59A C60A H60A 120.7 . . ?
C59 C59A H59A 121.4 . . ?
C60 C59A C59 43.3(11) . . ?
C60 C59A H59A 82.2 . . ?
C58A C59A C59 27(3) . . ?
C58A C59A C60 39(2) . . ?
C58A C59A H59A 119.6 . . ?
C60A C59A C59 112(3) . . ?
C60A C59A C60 155(4) . . ?
C60A C59A C58A 121(2) . . ?
C60A C59A H59A 119.6 . . ?

loop_
_geom_bond_atom_site_label_1
_geom_bond_atom_site_label_2
_geom_bond_distance
_geom_bond_site_symmetry_2
_geom_bond_publ_flag
Zr1 B1 2.318(2) . ?
Zr1 B2 2.336(2) . ?
Zr1 B3 2.314(2) . ?
Zr1 B4 2.341(2) . ?
Zr1 H4A 2.4333 . ?
C1 C2 1.412(3) . ?
C1 C14 1.420(3) . ?
C1 B1 1.573(3) . ?
C2 C3 1.430(4) . ?
C2 C7 1.440(3) . ?
C3 H3 0.9500 . ?
C3 C4 1.363(3) . ?
C4 H4 0.9500 . ?
C4 C5 1.424(4) . ?
C5 H5 0.9500 . ?
C5 C6 1.349(5) . ?
C6 H6 0.9500 . ?
C6 C7 1.421(4) . ?
C7 C8 1.398(4) . ?
C8 H8 0.9500 . ?
C8 C9 1.384(4) . ?
C9 C10 1.444(4) . ?
C9 C14 1.435(4) . ?
C10 H10 0.9500 . ?
C10 C11 1.359(5) . ?
C11 H11 0.9500 . ?
C11 C12 1.399(5) . ?
C12 H12 0.9500 . ?
C12 C13 1.367(4) . ?
C13 H13 0.9500 . ?
C13 C14 1.433(4) . ?
C15 C16 1.415(3) . ?
C15 C28 1.418(3) . ?
C15 B2 1.579(3) . ?
C16 C17 1.431(3) . ?
C16 C21 1.441(3) . ?
C17 H17 0.9500 . ?
C17 C18 1.365(3) . ?
C18 H18 0.9500 . ?
C18 C19 1.416(4) . ?
C19 H19 0.9500 . ?
C19 C20 1.351(4) . ?
C20 H20 0.9500 . ?
C20 C21 1.431(3) . ?
C21 C22 1.391(3) . ?
C22 H22 0.9500 . ?
C22 C23 1.397(3) . ?
C23 C24 1.426(3) . ?
C23 C28 1.440(3) . ?
C24 H24 0.9500 . ?
C24 C25 1.359(4) . ?
C25 H25 0.9500 . ?
C25 C26 1.411(4) . ?
C26 H26 0.9500 . ?
C26 C27 1.359(3) . ?
C27 H27 0.9500 . ?
C27 C28 1.429(3) . ?
C29 C30 1.415(3) . ?
C29 C42 1.413(3) . ?
C29 B3 1.575(3) . ?
C30 C31 1.433(3) . ?
C30 C35 1.439(3) . ?
C31 H31 0.9500 . ?
C31 C32 1.363(3) . ?
C32 H32 0.9500 . ?
C32 C33 1.414(3) . ?
C33 H33 0.9500 . ?
C33 C34 1.366(3) . ?
C34 H34 0.9500 . ?
C34 C35 1.425(3) . ?
C35 C36 1.400(3) . ?
C36 H36 0.9500 . ?
C36 C37 1.385(3) . ?
C37 C38 1.434(3) . ?
C37 C42 1.439(3) . ?
C38 H38 0.9500 . ?
C38 C39 1.357(4) . ?
C39 H39 0.9500 . ?
C39 C40 1.418(3) . ?
C40 H40 0.9500 . ?
C40 C41 1.368(3) . ?
C41 H41 0.9500 . ?
C41 C42 1.428(3) . ?
C43 C44 1.418(3) . ?
C43 C56 1.419(3) . ?
C43 B4 1.584(3) . ?
C44 C45 1.433(3) . ?
C44 C49 1.441(3) . ?
C45 H45 0.9500 . ?
C45 C46 1.361(3) . ?
C46 H46 0.9500 . ?
C46 C47 1.421(4) . ?
C47 H47 0.9500 . ?
C47 C48 1.358(4) . ?
C48 H48 0.9500 . ?
C48 C49 1.428(3) . ?
C49 C50 1.391(3) . ?
C50 H50 0.9500 . ?
C50 C51 1.392(3) . ?
C51 C52 1.428(3) . ?
C51 C56 1.440(3) . ?
C52 H52 0.9500 . ?
C52 C53 1.353(4) . ?
C53 H53 0.9500 . ?
C53 C54 1.420(4) . ?
C54 H54 0.9500 . ?
C54 C55 1.365(3) . ?
C55 H55 0.9500 . ?
C55 C56 1.425(3) . ?
B1 H1A 1.2000 . ?
B1 H1B 1.2000 . ?
B1 H1C 1.2000 . ?
B2 H2A 1.2000 . ?
B2 H2B 1.2000 . ?
B2 H2C 1.2000 . ?
B3 H3A 1.2000 . ?
B3 H3B 1.2000 . ?
B3 H3C 1.2000 . ?
B4 H4A 1.2000 . ?
B4 H4B 1.2000 . ?
B4 H4C 1.2000 . ?
C57 H57A 0.9800 . ?
C57 H57B 0.9800 . ?
C57 H57C 0.9800 . ?
C57 C58 1.501(4) . ?
C57 C63A 1.93(5) . ?
C58 C59 1.401(4) . ?
C58 C63 1.363(4) . ?
C58 C58A 1.94(5) . ?
C58 C63A 1.25(5) . ?
C59 H59 0.9500 . ?
C59 C60 1.378(5) . ?
C59 C57A 1.74(6) . ?
C59 C58A 0.93(7) . ?
C59 C63A 1.23(6) . ?
C59 C59A 1.92(5) . ?
C60 H60 0.9500 . ?
C60 C61 1.382(5) . ?
C60 C57A 0.89(7) . ?
C60 C58A 1.14(5) . ?
C60 C59A 1.79(4) . ?
C61 H61 0.9500 . ?
C61 C62 1.373(5) . ?
C61 C57A 0.67(5) . ?
C62 H62 0.9500 . ?
C62 C63 1.389(5) . ?
C62 C57A 1.50(6) . ?
C63 H63 0.9500 . ?
C57A H57D 0.9800 . ?
C57A H57E 0.9800 . ?
C57A H57F 0.9800 . ?
C57A C58A 1.509(19) . ?
C58A C63A 1.378(19) . ?
C58A C59A 1.398(19) . ?
C63A H63A 0.9500 . ?
C63A C62A 1.39(2) . ?
C62A H62A 0.9500 . ?
C62A C61A 1.36(2) . ?
C61A H61A 0.9500 . ?
C61A C60A 1.39(2) . ?
C60A H60A 0.9500 . ?
C60A C59A 1.38(2) . ?
C59A H59A 0.9500 . ?

loop_
_geom_torsion_atom_site_label_1
_geom_torsion_atom_site_label_2
_geom_torsion_atom_site_label_3
_geom_torsion_atom_site_label_4
_geom_torsion
_geom_torsion_site_symmetry_1
_geom_torsion_site_symmetry_2
_geom_torsion_site_symmetry_3
_geom_torsion_site_symmetry_4
_geom_torsion_publ_flag
C1 C2 C3 C4 179.7(2) . . . . ?
C1 C2 C7 C6 179.8(2) . . . . ?
C1 C2 C7 C8 1.8(3) . . . . ?
C2 C1 C14 C9 -4.8(3) . . . . ?
C2 C1 C14 C13 176.1(2) . . . . ?
C2 C3 C4 C5 0.0(4) . . . . ?
C2 C7 C8 C9 -2.0(4) . . . . ?
C3 C2 C7 C6 -0.6(3) . . . . ?
C3 C2 C7 C8 -178.5(2) . . . . ?
C3 C4 C5 C6 0.3(4) . . . . ?
C4 C5 C6 C7 -0.8(4) . . . . ?
C5 C6 C7 C2 1.0(4) . . . . ?
C5 C6 C7 C8 178.9(3) . . . . ?
C6 C7 C8 C9 -179.9(2) . . . . ?
C7 C2 C3 C4 0.1(3) . . . . ?
C7 C8 C9 C10 177.0(2) . . . . ?
C7 C8 C9 C14 -1.3(4) . . . . ?
C8 C9 C10 C11 179.1(3) . . . . ?
C8 C9 C14 C1 4.7(3) . . . . ?
C8 C9 C14 C13 -176.1(2) . . . . ?
C9 C10 C11 C12 -2.0(4) . . . . ?
C10 C9 C14 C1 -173.6(2) . . . . ?
C10 C9 C14 C13 5.5(3) . . . . ?
C10 C11 C12 C13 3.5(4) . . . . ?
C11 C12 C13 C14 -0.3(4) . . . . ?
C12 C13 C14 C1 174.9(2) . . . . ?
C12 C13 C14 C9 -4.2(4) . . . . ?
C14 C1 C2 C3 -178.1(2) . . . . ?
C14 C1 C2 C7 1.5(3) . . . . ?
C14 C9 C10 C11 -2.6(4) . . . . ?
C15 C16 C17 C18 177.4(2) . . . . ?
C15 C16 C21 C20 -176.9(2) . . . . ?
C15 C16 C21 C22 1.8(3) . . . . ?
C16 C15 C28 C23 -1.1(3) . . . . ?
C16 C15 C28 C27 178.2(2) . . . . ?
C16 C17 C18 C19 -0.1(4) . . . . ?
C16 C21 C22 C23 -1.0(3) . . . . ?
C17 C16 C21 C20 1.4(3) . . . . ?
C17 C16 C21 C22 -179.9(2) . . . . ?
C17 C18 C19 C20 0.4(4) . . . . ?
C18 C19 C20 C21 0.2(4) . . . . ?
C19 C20 C21 C16 -1.1(3) . . . . ?
C19 C20 C21 C22 -179.8(2) . . . . ?
C20 C21 C22 C23 177.7(2) . . . . ?
C21 C16 C17 C18 -0.8(3) . . . . ?
C21 C22 C23 C24 -179.6(2) . . . . ?
C21 C22 C23 C28 -0.9(3) . . . . ?
C22 C23 C24 C25 178.4(2) . . . . ?
C22 C23 C28 C15 1.9(3) . . . . ?
C22 C23 C28 C27 -177.5(2) . . . . ?
C23 C24 C25 C26 -0.8(4) . . . . ?
C24 C23 C28 C15 -179.3(2) . . . . ?
C24 C23 C28 C27 1.3(3) . . . . ?
C24 C25 C26 C27 1.1(4) . . . . ?
C25 C26 C27 C28 0.0(4) . . . . ?
C26 C27 C28 C15 179.5(2) . . . . ?
C26 C27 C28 C23 -1.2(3) . . . . ?
C28 C15 C16 C17 -178.9(2) . . . . ?
C28 C15 C16 C21 -0.7(3) . . . . ?
C28 C23 C24 C25 -0.4(4) . . . . ?
C29 C30 C31 C32 177.4(2) . . . . ?
C29 C30 C35 C34 -179.6(2) . . . . ?
C29 C30 C35 C36 -0.3(3) . . . . ?
C30 C29 C42 C37 -7.1(3) . . . . ?
C30 C29 C42 C41 172.6(2) . . . . ?
C30 C31 C32 C33 1.7(4) . . . . ?
C30 C35 C36 C37 -3.7(3) . . . . ?
C31 C30 C35 C34 -1.0(3) . . . . ?
C31 C30 C35 C36 178.3(2) . . . . ?
C31 C32 C33 C34 -0.1(4) . . . . ?
C32 C33 C34 C35 -2.2(3) . . . . ?
C33 C34 C35 C30 2.7(3) . . . . ?
C33 C34 C35 C36 -176.7(2) . . . . ?
C34 C35 C36 C37 175.6(2) . . . . ?
C35 C30 C31 C32 -1.1(3) . . . . ?
C35 C36 C37 C38 -177.1(2) . . . . ?
C35 C36 C37 C42 2.3(3) . . . . ?
C36 C37 C38 C39 176.4(2) . . . . ?
C36 C37 C42 C29 3.2(3) . . . . ?
C36 C37 C42 C41 -176.5(2) . . . . ?
C37 C38 C39 C40 0.6(4) . . . . ?
C38 C37 C42 C29 -177.4(2) . . . . ?
C38 C37 C42 C41 2.9(3) . . . . ?
C38 C39 C40 C41 1.8(4) . . . . ?
C39 C40 C41 C42 -1.8(4) . . . . ?
C40 C41 C42 C29 179.8(2) . . . . ?
C40 C41 C42 C37 -0.5(3) . . . . ?
C42 C29 C30 C31 -172.9(2) . . . . ?
C42 C29 C30 C35 5.6(3) . . . . ?
C42 C37 C38 C39 -3.0(3) . . . . ?
C43 C44 C45 C46 -179.7(2) . . . . ?
C43 C44 C49 C48 179.5(2) . . . . ?
C43 C44 C49 C50 -0.4(3) . . . . ?
C44 C43 C56 C51 -3.2(3) . . . . ?
C44 C43 C56 C55 177.49(19) . . . . ?
C44 C45 C46 C47 -0.2(4) . . . . ?
C44 C49 C50 C51 -1.3(3) . . . . ?
C45 C44 C49 C48 -0.6(3) . . . . ?
C45 C44 C49 C50 179.5(2) . . . . ?
C45 C46 C47 C48 0.2(4) . . . . ?
C46 C47 C48 C49 -0.3(4) . . . . ?
C47 C48 C49 C44 0.6(3) . . . . ?
C47 C48 C49 C50 -179.5(2) . . . . ?
C48 C49 C50 C51 178.8(2) . . . . ?
C49 C44 C45 C46 0.5(3) . . . . ?
C49 C50 C51 C52 -179.8(2) . . . . ?
C49 C50 C51 C56 0.7(3) . . . . ?
C50 C51 C52 C53 179.8(2) . . . . ?
C50 C51 C56 C43 1.6(3) . . . . ?
C50 C51 C56 C55 -179.1(2) . . . . ?
C51 C52 C53 C54 -0.4(4) . . . . ?
C52 C51 C56 C43 -178.0(2) . . . . ?
C52 C51 C56 C55 1.4(3) . . . . ?
C52 C53 C54 C55 0.8(4) . . . . ?
C53 C54 C55 C56 0.0(4) . . . . ?
C54 C55 C56 C43 178.3(2) . . . . ?
C54 C55 C56 C51 -1.0(3) . . . . ?
C56 C43 C44 C45 -177.26(19) . . . . ?
C56 C43 C44 C49 2.6(3) . . . . ?
C56 C51 C52 C53 -0.7(4) . . . . ?
B1 C1 C2 C3 4.9(3) . . . . ?
B1 C1 C2 C7 -175.5(2) . . . . ?
B1 C1 C14 C9 172.2(2) . . . . ?
B1 C1 C14 C13 -6.9(3) . . . . ?
B2 C15 C16 C17 -5.5(3) . . . . ?
B2 C15 C16 C21 172.7(2) . . . . ?
B2 C15 C28 C23 -174.8(2) . . . . ?
B2 C15 C28 C27 4.6(3) . . . . ?
B3 C29 C30 C31 14.3(3) . . . . ?
B3 C29 C30 C35 -167.18(19) . . . . ?
B3 C29 C42 C37 165.70(19) . . . . ?
B3 C29 C42 C41 -14.6(3) . . . . ?
B4 C43 C44 C45 3.7(3) . . . . ?
B4 C43 C44 C49 -176.45(19) . . . . ?
B4 C43 C56 C51 175.81(19) . . . . ?
B4 C43 C56 C55 -3.5(3) . . . . ?
C57 C58 C59 C60 -178.7(3) . . . . ?
C57 C58 C59 C57A 178(3) . . . . ?
C57 C58 C59 C58A 120(3) . . . . ?
C57 C58 C59 C63A 62(3) . . . . ?
C57 C58 C59 C59A 92(3) . . . . ?
C57 C58 C63 C62 178.2(3) . . . . ?
C57 C58 C63A C59 -131(2) . . . . ?
C57 C58 C63A C58A -163(4) . . . . ?
C57 C58 C63A C62A -21(7) . . . . ?
C57 C63A C62A C61A -156(6) . . . . ?
C58 C59 C60 C61 0.3(5) . . . . ?
C58 C59 C60 C57A -6(5) . . . . ?
C58 C59 C60 C58A -96(3) . . . . ?
C58 C59 C60 C59A -145(2) . . . . ?
C58 C59 C57A C60 175(4) . . . . ?
C58 C59 C57A C61 98(40) . . . . ?
C58 C59 C57A C62 6(5) . . . . ?
C58 C59 C57A C58A -114(4) . . . . ?
C58 C59 C58A C60 114(2) . . . . ?
C58 C59 C58A C57A 78(3) . . . . ?
C58 C59 C58A C63A -46(2) . . . . ?
C58 C59 C58A C59A -159(2) . . . . ?
C58 C59 C63A C57 -37.5(11) . . . . ?
C58 C59 C63A C58A 126(3) . . . . ?
C58 C59 C63A C62A -131(6) . . . . ?
C58 C58A C63A C57 -22(4) . . . . ?
C58 C58A C63A C59 -49(4) . . . . ?
C58 C58A C63A C62A -151(9) . . . . ?
C58 C58A C59A C59 -26(5) . . . . ?
C58 C58A C59A C60 -109(10) . . . . ?
C58 C58A C59A C60A 52(12) . . . . ?
C58 C63A C62A C61A -140(6) . . . . ?
C59 C58 C63 C62 -0.2(4) . . . . ?
C59 C58 C63A C57 131(2) . . . . ?
C59 C58 C63A C58A -32(3) . . . . ?
C59 C58 C63A C62A 110(8) . . . . ?
C59 C60 C61 C62 0.2(5) . . . . ?
C59 C60 C61 C57A -17(14) . . . . ?
C59 C60 C57A C61 166(12) . . . . ?
C59 C60 C57A C62 38(22) . . . . ?
C59 C60 C57A C58A -42(4) . . . . ?
C59 C60 C58A C58 38.7(18) . . . . ?
C59 C60 C58A C57A 96(6) . . . . ?
C59 C60 C58A C63A 27(6) . . . . ?
C59 C60 C58A C59A -110(5) . . . . ?
C59 C60 C59A C58A 41(5) . . . . ?
C59 C60 C59A C60A -2(13) . . . . ?
C59 C57A C58A C58 42(2) . . . . ?
C59 C57A C58A C60 -81(6) . . . . ?
C59 C57A C58A C63A 55(5) . . . . ?
C59 C57A C58A C59A -112(9) . . . . ?
C59 C58A C63A C57 27(7) . . . . ?
C59 C58A C63A C58 49(4) . . . . ?
C59 C58A C63A C62A -102(7) . . . . ?
C59 C58A C59A C60 -83(6) . . . . ?
C59 C58A C59A C60A 78(8) . . . . ?
C59 C63A C62A C61A -52(9) . . . . ?
C60 C59 C57A C61 -77(40) . . . . ?
C60 C59 C57A C62 -168(9) . . . . ?
C60 C59 C57A C58A 71(5) . . . . ?
C60 C59 C58A C58 -114(2) . . . . ?
C60 C59 C58A C57A -36(3) . . . . ?
C60 C59 C58A C63A -160(3) . . . . ?
C60 C59 C58A C59A 87(4) . . . . ?
C60 C59 C63A C57 -142.4(17) . . . . ?
C60 C59 C63A C58 -105(2) . . . . ?
C60 C59 C63A C58A 21(3) . . . . ?
C60 C59 C63A C62A 124(5) . . . . ?
C60 C61 C62 C63 -0.6(5) . . . . ?
C60 C61 C62 C57A -9(7) . . . . ?
C60 C61 C57A C59 68(39) . . . . ?
C60 C61 C57A C62 165(12) . . . . ?
C60 C61 C57A C58A -65(21) . . . . ?
C60 C57A C58A C58 123(6) . . . . ?
C60 C57A C58A C59 81(6) . . . . ?
C60 C57A C58A C63A 136(9) . . . . ?
C60 C57A C58A C59A -31(8) . . . . ?
C60 C58A C63A C57 -4(13) . . . . ?
C60 C58A C63A C58 18(9) . . . . ?
C60 C58A C63A C59 -31(7) . . . . ?
C60 C58A C63A C62A -133(7) . . . . ?
C60 C58A C59A C59 83(6) . . . . ?
C60 C58A C59A C60A 161(7) . . . . ?
C61 C60 C57A C59 -166(12) . . . . ?
C61 C60 C57A C62 -127(32) . . . . ?
C61 C60 C57A C58A 152(12) . . . . ?
C61 C60 C58A C58 -69(4) . . . . ?
C61 C60 C58A C59 -108(3) . . . . ?
C61 C60 C58A C57A -12(5) . . . . ?
C61 C60 C58A C63A -81(9) . . . . ?
C61 C60 C58A C59A 142(3) . . . . ?
C61 C60 C59A C59 -121(2) . . . . ?
C61 C60 C59A C58A -80(5) . . . . ?
C61 C60 C59A C60A -123(13) . . . . ?
C61 C62 C63 C58 0.7(5) . . . . ?
C61 C62 C57A C59 167(11) . . . . ?
C61 C62 C57A C60 135(28) . . . . ?
C61 C62 C57A C58A -158(14) . . . . ?
C61 C57A C58A C58 -155(27) . . . . ?
C61 C57A C58A C59 163(27) . . . . ?
C61 C57A C58A C60 82(26) . . . . ?
C61 C57A C58A C63A -142(25) . . . . ?
C61 C57A C58A C59A 51(30) . . . . ?
C62 C61 C57A C59 -97(40) . . . . ?
C62 C61 C57A C60 -165(12) . . . . ?
C62 C61 C57A C58A 130(26) . . . . ?
C62 C57A C58A C58 -36(7) . . . . ?
C62 C57A C58A C59 -78(8) . . . . ?
C62 C57A C58A C60 -159(11) . . . . ?
C62 C57A C58A C63A -23(12) . . . . ?
C62 C57A C58A C59A 170(7) . . . . ?
C63 C58 C59 C60 -0.2(4) . . . . ?
C63 C58 C59 C57A -3(3) . . . . ?
C63 C58 C59 C58A -61(3) . . . . ?
C63 C58 C59 C63A -119(3) . . . . ?
C63 C58 C59 C59A -90(3) . . . . ?
C63 C58 C63A C57 -129.6(18) . . . . ?
C63 C58 C63A C59 100(3) . . . . ?
C63 C58 C63A C58A 67(5) . . . . ?
C63 C58 C63A C62A -150(6) . . . . ?
C63 C62 C57A C59 -6(5) . . . . ?
C63 C62 C57A C60 -38(22) . . . . ?
C63 C62 C57A C61 -173(6) . . . . ?
C63 C62 C57A C58A 29(8) . . . . ?
C57A C59 C60 C61 7(5) . . . . ?
C57A C59 C60 C58A -89(6) . . . . ?
C57A C59 C60 C59A -139(6) . . . . ?
C57A C59 C58A C58 -78(3) . . . . ?
C57A C59 C58A C60 36(3) . . . . ?
C57A C59 C58A C63A -124(3) . . . . ?
C57A C59 C58A C59A 123(4) . . . . ?
C57A C59 C63A C57 -113(4) . . . . ?
C57A C59 C63A C58 -76(4) . . . . ?
C57A C59 C63A C58A 50(3) . . . . ?
C57A C59 C63A C62A 153(4) . . . . ?
C57A C60 C61 C62 17(14) . . . . ?
C57A C60 C58A C58 -58(6) . . . . ?
C57A C60 C58A C59 -96(6) . . . . ?
C57A C60 C58A C63A -69(9) . . . . ?
C57A C60 C58A C59A 154(6) . . . . ?
C57A C60 C59A C59 -83(8) . . . . ?
C57A C60 C59A C58A -43(9) . . . . ?
C57A C60 C59A C60A -86(16) . . . . ?
C57A C61 C62 C63 8(8) . . . . ?
C57A C62 C63 C58 4(3) . . . . ?
C57A C58A C63A C57 -42(11) . . . . ?
C57A C58A C63A C58 -20(8) . . . . ?
C57A C58A C63A C59 -70(6) . . . . ?
C57A C58A C63A C62A -171(7) . . . . ?
C57A C58A C59A C59 100(9) . . . . ?
C57A C58A C59A C60 18(5) . . . . ?
C57A C58A C59A C60A 178(7) . . . . ?
C58A C58 C59 C60 61(3) . . . . ?
C58A C58 C59 C57A 58(3) . . . . ?
C58A C58 C59 C63A -58(4) . . . . ?
C58A C58 C59 C59A -28(3) . . . . ?
C58A C58 C63 C62 -24(2) . . . . ?
C58A C58 C63A C57 163(4) . . . . ?
C58A C58 C63A C59 32(3) . . . . ?
C58A C58 C63A C62A 142(10) . . . . ?
C58A C59 C60 C61 96(3) . . . . ?
C58A C59 C60 C57A 89(6) . . . . ?
C58A C59 C60 C59A -50(4) . . . . ?
C58A C59 C57A C60 -71(5) . . . . ?
C58A C59 C57A C61 -148(40) . . . . ?
C58A C59 C57A C62 121(6) . . . . ?
C58A C59 C63A C57 -163(3) . . . . ?
C58A C59 C63A C58 -126(3) . . . . ?
C58A C59 C63A C62A 103(5) . . . . ?
C58A C60 C61 C62 48(4) . . . . ?
C58A C60 C61 C57A 31(14) . . . . ?
C58A C60 C57A C59 42(4) . . . . ?
C58A C60 C57A C61 -152(12) . . . . ?
C58A C60 C57A C62 81(22) . . . . ?
C58A C60 C59A C59 -41(5) . . . . ?
C58A C60 C59A C60A -43(13) . . . . ?
C58A C63A C62A C61A -4(11) . . . . ?
C63A C57 C58 C59 -46(3) . . . . ?
C63A C57 C58 C63 135(3) . . . . ?
C63A C57 C58 C58A -16(4) . . . . ?
C63A C58 C59 C60 119(3) . . . . ?
C63A C58 C59 C57A 116(4) . . . . ?
C63A C58 C59 C58A 58(4) . . . . ?
C63A C58 C59 C59A 30(5) . . . . ?
C63A C58 C63 C62 -66(3) . . . . ?
C63A C59 C60 C61 70(2) . . . . ?
C63A C59 C60 C57A 64(6) . . . . ?
C63A C59 C60 C58A -26(4) . . . . ?
C63A C59 C60 C59A -75(3) . . . . ?
C63A C59 C57A C60 -132(5) . . . . ?
C63A C59 C57A C61 151(39) . . . . ?
C63A C59 C57A C62 60(6) . . . . ?
C63A C59 C57A C58A -61(4) . . . . ?
C63A C59 C58A C58 46(2) . . . . ?
C63A C59 C58A C60 160(3) . . . . ?
C63A C59 C58A C57A 124(3) . . . . ?
C63A C59 C58A C59A -113(3) . . . . ?
C63A C58A C59A C59 -67(6) . . . . ?
C63A C58A C59A C60 -149(9) . . . . ?
C63A C58A C59A C60A 11(11) . . . . ?
C63A C62A C61A C60A 5(11) . . . . ?
C62A C61A C60A C59A 3(10) . . . . ?
C61A C60A C59A C59 18(9) . . . . ?
C61A C60A C59A C60 19(18) . . . . ?
C61A C60A C59A C58A -11(11) . . . . ?
C59A C59 C60 C61 146(2) . . . . ?
C59A C59 C60 C57A 139(6) . . . . ?
C59A C59 C60 C58A 50(4) . . . . ?
C59A C59 C57A C60 -36(5) . . . . ?
C59A C59 C57A C61 -113(40) . . . . ?
C59A C59 C57A C62 156(5) . . . . ?
C59A C59 C57A C58A 35(4) . . . . ?
C59A C59 C58A C58 159(2) . . . . ?
C59A C59 C58A C60 -87(4) . . . . ?
C59A C59 C58A C57A -123(4) . . . . ?
C59A C59 C58A C63A 113(3) . . . . ?
C59A C59 C63A C57 157(3) . . . . ?
C59A C59 C63A C58 -165(2) . . . . ?
C59A C59 C63A C58A -39(3) . . . . ?
C59A C59 C63A C62A 63(5) . . . . ?
C59A C60 C61 C62 106(3) . . . . ?
C59A C60 C61 C57A 90(14) . . . . ?
C59A C60 C57A C59 74(6) . . . . ?
C59A C60 C57A C61 -120(10) . . . . ?
C59A C60 C57A C62 112(22) . . . . ?
C59A C60 C57A C58A 32(6) . . . . ?
C59A C60 C58A C58 149(6) . . . . ?
C59A C60 C58A C59 110(5) . . . . ?
C59A C60 C58A C57A -154(6) . . . . ?
C59A C60 C58A C63A 137(10) . . . . ?
C59A C58A C63A C57 125(6) . . . . ?
C59A C58A C63A C58 147(6) . . . . ?
C59A C58A C63A C59 98(7) . . . . ?
C59A C58A C63A C62A -4(10) . . . . ?
